data_2219498
loop_
_publ_author_name
'Blaurock, Steffen'
'Fischer, Axel'
'Gottfriedsen, Jochen'
'Spoida, Marlies'
'Edelmann, Frank T.'

_publ_section_title
;
 1,2,3,4-Tetramethylcyclopent-2-ene-1,4-diol
;
_journal_coeditor_code BT2745
_journal_issue 10
_journal_name_full 'Acta Crystallographica Section E'
_journal_page_first o1881
_journal_paper_doi 10.1107/S160053680802775X
_journal_volume 64
_journal_year 2008
_chemical_formula_iupac 'C9 H16 O2'
_chemical_formula_moiety 'C9 H16 O2'
_chemical_formula_sum 'C9 H16 O2'
_chemical_formula_weight 156.22
_chemical_name_systematic
;
1,2,3,4-Tetramethylcyclopent-2-ene-1,4-diol
;
_space_group_IT_number 14
_symmetry_cell_setting monoclinic
_symmetry_space_group_name_Hall '-P 2ybc'
_symmetry_space_group_name_H-M 'P 1 21/c 1'
_atom_sites_solution_hydrogens geom
_atom_sites_solution_primary direct
_atom_sites_solution_secondary difmap
_audit_creation_method SHELXL-97
_cell_angle_alpha 90.00
_cell_angle_beta 107.257(10)
_cell_angle_gamma 90.00
_cell_formula_units_Z 8
_cell_length_a 13.006(3)
_cell_length_b 10.5279(16)
_cell_length_c 13.892(2)
_cell_measurement_reflns_used 5784
_cell_measurement_temperature 133(2)
_cell_measurement_theta_max 30.0
_cell_measurement_theta_min 2.5
_cell_volume 1816.5(6)
_computing_cell_refinement 'SMART (Bruker, 1997)'
_computing_data_collection 'SMART (Bruker, 1997)'
_computing_data_reduction 'SAINT (Bruker, 1997)'
_computing_molecular_graphics 'XP5 in SHELXTL (Sheldrick, 2008)'
_computing_publication_material 'SHELXL97 (Sheldrick, 2008)'
_computing_structure_refinement 'SHELXL97 (Sheldrick, 2008)'
_computing_structure_solution 'SHELXS97 (Sheldrick, 2008)'
_diffrn_ambient_temperature 133(2)
_diffrn_detector_area_resol_mean 8.192
_diffrn_measured_fraction_theta_full 0.998
_diffrn_measured_fraction_theta_max 0.998
_diffrn_measurement_device_type 'Bruker SMART CCD'
_diffrn_measurement_method omega-scans
_diffrn_radiation_monochromator graphite
_diffrn_radiation_source 'fine-focus sealed tube'
_diffrn_radiation_type MoK\a
_diffrn_radiation_wavelength 0.71073
_diffrn_reflns_av_R_equivalents 0.0484
_diffrn_reflns_av_sigmaI/netI 0.0451
_diffrn_reflns_limit_h_max 18
_diffrn_reflns_limit_h_min -18
_diffrn_reflns_limit_k_max 15
_diffrn_reflns_limit_k_min -14
_diffrn_reflns_limit_l_max 19
_diffrn_reflns_limit_l_min -19
_diffrn_reflns_number 20936
_diffrn_reflns_theta_full 30.52
_diffrn_reflns_theta_max 30.52
_diffrn_reflns_theta_min 1.64
_exptl_absorpt_coefficient_mu 0.079
_exptl_absorpt_correction_type none
_exptl_crystal_colour colourless
_exptl_crystal_density_diffrn 1.142
_exptl_crystal_density_method 'not measured'
_exptl_crystal_description plate
_exptl_crystal_F_000 688
_exptl_crystal_size_max 0.45
_exptl_crystal_size_mid 0.28
_exptl_crystal_size_min 0.07
_refine_diff_density_max 0.405
_refine_diff_density_min -0.232
_refine_ls_extinction_method none
_refine_ls_goodness_of_fit_ref 1.034
_refine_ls_hydrogen_treatment mixed
_refine_ls_matrix_type full
_refine_ls_number_parameters 223
_refine_ls_number_reflns 5532
_refine_ls_number_restraints 0
_refine_ls_restrained_S_all 1.034
_refine_ls_R_factor_all 0.0718
_refine_ls_R_factor_gt 0.0480
_refine_ls_shift/su_max 0.002
_refine_ls_shift/su_mean 0.000
_refine_ls_structure_factor_coef Fsqd
_refine_ls_weighting_details 'calc w=1/[\s^2^(Fo^2^)+(0.0812P)^2^] where P=(Fo^2^+2Fc^2^)/3'
_refine_ls_weighting_scheme calc
_refine_ls_wR_factor_gt 0.1288
_refine_ls_wR_factor_ref 0.1420
_reflns_number_gt 3876
_reflns_number_total 5532
_reflns_threshold_expression I>2\s(I)
_cod_data_source_file bt2745.cif
_cod_data_source_block I
_cod_original_cell_volume 1816.6(6)
_cod_original_sg_symbol_Hall -P2ybc
_cod_original_sg_symbol_H-M 'P 21/c'
_cod_database_code 2219498
_cod_database_fobs_code 2219498

loop_
_symmetry_equiv_pos_as_xyz
'x, y, z'
'-x, y+1/2, -z+1/2'
'-x, -y, -z'
'x, -y-1/2, z-1/2'

loop_
_atom_site_type_symbol
_atom_site_label
_atom_site_fract_x
_atom_site_fract_y
_atom_site_fract_z
_atom_site_U_iso_or_equiv
_atom_site_adp_type
_atom_site_calc_flag
_atom_site_refinement_flags
_atom_site_occupancy
O O1 0.16035(7) 0.34338(9) 0.59028(7) 0.0255(2) Uani d . 1
O O2 0.16763(8) 0.21564(10) 0.28457(7) 0.0330(3) Uani d . 1
H H02 0.2279(16) 0.2415(16) 0.3207(14) 0.048(5) Uiso d . 1
H H01 0.1585(14) 0.3212(17) 0.6560(15) 0.055(5) Uiso d . 1
C C1 0.08579(10) 0.28972(13) 0.41367(9) 0.0260(3) Uani d . 1
H H1A 0.0100 0.3172 0.3852 0.031 Uiso calc R 1
H H1B 0.1335 0.3623 0.4115 0.031 Uiso calc R 1
C C2 0.10655(9) 0.24265(12) 0.52290(8) 0.0210(2) Uani d . 1
C C3 0.17851(9) 0.12814(12) 0.52756(9) 0.0217(2) Uani d . 1
C C4 0.17849(10) 0.09054(12) 0.43564(10) 0.0242(3) Uani d . 1
C C5 0.11007(10) 0.17648(13) 0.35382(9) 0.0260(3) Uani d . 1
C C6 0.00335(10) 0.20778(14) 0.54767(10) 0.0290(3) Uani d . 1
H H6C 0.0216 0.1724 0.6159 0.035 Uiso calc R 1
H H6B -0.0368 0.1446 0.4992 0.035 Uiso calc R 1
H H6A -0.0410 0.2840 0.5438 0.035 Uiso calc R 1
C C7 0.23648(11) 0.06809(14) 0.62666(10) 0.0312(3) Uani d . 1
H H7C 0.2703 -0.0112 0.6148 0.037 Uiso calc R 1
H H7B 0.1851 0.0499 0.6641 0.037 Uiso calc R 1
H H7A 0.2920 0.1263 0.6659 0.037 Uiso calc R 1
C C8 0.23380(13) -0.02192(15) 0.40823(12) 0.0397(4) Uani d . 1
H H8C 0.2779 -0.0635 0.4698 0.048 Uiso calc R 1
H H8B 0.2800 0.0058 0.3678 0.048 Uiso calc R 1
H H8A 0.1799 -0.0819 0.3691 0.048 Uiso calc R 1
C C9 0.00891(12) 0.11076(17) 0.28879(11) 0.0403(4) Uani d . 1
H H9C -0.0333 0.1707 0.2385 0.048 Uiso calc R 1
H H9B -0.0343 0.0814 0.3315 0.048 Uiso calc R 1
H H9A 0.0293 0.0379 0.2545 0.048 Uiso calc R 1
O O1' 0.34071(7) 0.44079(8) 0.55499(7) 0.0229(2) Uani d . 1
H H01' 0.2803(14) 0.4165(17) 0.5720(13) 0.042(5) Uiso d . 1
O O2' 0.63799(7) 0.68485(9) 0.61022(7) 0.0229(2) Uani d . 1
H H02' 0.6360(15) 0.6373(17) 0.5589(15) 0.053(5) Uiso d . 1
C C1' 0.48169(9) 0.58556(11) 0.64713(8) 0.0188(2) Uani d . 1
H H1'1 0.5235 0.5089 0.6413 0.023 Uiso calc R 1
H H1'2 0.4843 0.5963 0.7186 0.023 Uiso calc R 1
C C2' 0.36462(9) 0.57287(11) 0.58020(9) 0.0183(2) Uani d . 1
C C3' 0.36529(9) 0.64743(11) 0.48658(9) 0.0195(2) Uani d . 1
C C4' 0.45363(9) 0.71901(11) 0.50268(8) 0.0190(2) Uani d . 1
C C5' 0.52810(9) 0.70382(11) 0.60928(8) 0.0182(2) Uani d . 1
C C6' 0.28221(10) 0.62512(13) 0.62934(10) 0.0258(3) Uani d . 1
H H6'C 0.2096 0.6166 0.5823 0.031 Uiso calc R 1
H H6'B 0.2974 0.7149 0.6461 0.031 Uiso calc R 1
H H6'A 0.2869 0.5772 0.6910 0.031 Uiso calc R 1
C C7' 0.27255(10) 0.63672(14) 0.39236(10) 0.0279(3) Uani d . 1
H H7'C 0.2824 0.6968 0.3420 0.033 Uiso calc R 1
H H7'B 0.2054 0.6563 0.4076 0.033 Uiso calc R 1
H H7'A 0.2691 0.5501 0.3658 0.033 Uiso calc R 1
C C8' 0.48398(11) 0.80742(12) 0.43083(10) 0.0269(3) Uani d . 1
H H8'C 0.4254 0.8108 0.3674 0.032 Uiso calc R 1
H H8'B 0.5497 0.7766 0.4178 0.032 Uiso calc R 1
H H8'A 0.4966 0.8926 0.4604 0.032 Uiso calc R 1
C C9' 0.52987(11) 0.82140(12) 0.67418(10) 0.0251(3) Uani d . 1
H H9'C 0.5805 0.8079 0.7414 0.030 Uiso calc R 1
H H9'B 0.4576 0.8364 0.6801 0.030 Uiso calc R 1
H H9'A 0.5526 0.8953 0.6427 0.030 Uiso calc R 1

loop_
_atom_site_aniso_label
_atom_site_aniso_U_11
_atom_site_aniso_U_22
_atom_site_aniso_U_33
_atom_site_aniso_U_12
_atom_site_aniso_U_13
_atom_site_aniso_U_23
O1 0.0289(5) 0.0282(5) 0.0219(4) -0.0072(4) 0.0112(4) -0.0031(4)
O2 0.0267(5) 0.0570(7) 0.0158(4) -0.0163(5) 0.0073(4) -0.0031(4)
C1 0.0231(6) 0.0341(7) 0.0202(6) 0.0010(5) 0.0056(5) 0.0049(5)
C2 0.0199(6) 0.0263(6) 0.0171(5) -0.0033(5) 0.0058(4) 0.0005(4)
C3 0.0188(6) 0.0260(6) 0.0205(6) -0.0037(5) 0.0061(5) 0.0017(5)
C4 0.0226(6) 0.0274(6) 0.0243(6) -0.0055(5) 0.0095(5) -0.0036(5)
C5 0.0208(6) 0.0402(7) 0.0173(6) -0.0091(5) 0.0061(5) -0.0010(5)
C6 0.0216(6) 0.0397(8) 0.0278(7) -0.0046(5) 0.0106(5) -0.0011(5)
C7 0.0316(7) 0.0343(7) 0.0265(7) 0.0029(6) 0.0067(6) 0.0063(6)
C8 0.0442(9) 0.0363(8) 0.0449(9) 0.0000(7) 0.0229(7) -0.0084(7)
C9 0.0297(7) 0.0629(11) 0.0264(7) -0.0213(7) 0.0055(6) -0.0049(7)
O1' 0.0221(4) 0.0214(4) 0.0278(5) -0.0045(3) 0.0114(4) -0.0053(3)
O2' 0.0167(4) 0.0300(5) 0.0219(4) -0.0034(3) 0.0057(3) -0.0059(4)
C1' 0.0199(5) 0.0204(5) 0.0160(5) -0.0008(4) 0.0053(4) 0.0006(4)
C2' 0.0185(5) 0.0182(5) 0.0193(5) -0.0014(4) 0.0074(4) -0.0025(4)
C3' 0.0204(5) 0.0211(6) 0.0166(5) 0.0036(4) 0.0049(4) -0.0002(4)
C4' 0.0227(6) 0.0192(5) 0.0161(5) 0.0025(4) 0.0071(4) 0.0009(4)
C5' 0.0171(5) 0.0206(6) 0.0175(5) -0.0010(4) 0.0062(4) -0.0009(4)
C6' 0.0249(6) 0.0274(6) 0.0288(6) -0.0009(5) 0.0138(5) -0.0038(5)
C7' 0.0250(6) 0.0323(7) 0.0215(6) 0.0025(5) -0.0006(5) 0.0001(5)
C8' 0.0320(7) 0.0270(6) 0.0241(6) 0.0014(5) 0.0119(5) 0.0067(5)
C9' 0.0301(6) 0.0237(6) 0.0230(6) -0.0028(5) 0.0101(5) -0.0054(5)

loop_
_atom_type_symbol
_atom_type_description
_atom_type_scat_dispersion_real
_atom_type_scat_dispersion_imag
_atom_type_scat_source
C C 0.0033 0.0016 'International Tables Vol C Tables 4.2.6.8 and 6.1.1.4'
H H 0.0000 0.0000 'International Tables Vol C Tables 4.2.6.8 and 6.1.1.4'
O O 0.0106 0.0060 'International Tables Vol C Tables 4.2.6.8 and 6.1.1.4'

loop_
_geom_angle_atom_site_label_1
_geom_angle_atom_site_label_2
_geom_angle_atom_site_label_3
_geom_angle
C2 O1 H01 107.2(11)
C5 O2 H02 105.7(13)
C5 C1 C2 106.18(10)
C5 C1 H1A 110.5
C2 C1 H1A 110.5
C5 C1 H1B 110.5
C2 C1 H1B 110.5
H1A C1 H1B 108.7
O1 C2 C3 112.37(10)
O1 C2 C6 108.58(10)
C3 C2 C6 111.86(10)
O1 C2 C1 108.08(10)
C3 C2 C1 102.90(10)
C6 C2 C1 112.97(10)
C4 C3 C7 127.58(12)
C4 C3 C2 111.69(11)
C7 C3 C2 120.70(11)
C3 C4 C8 127.96(13)
C3 C4 C5 111.89(11)
C8 C4 C5 120.13(12)
O2 C5 C4 111.39(11)
O2 C5 C9 105.18(10)
C4 C5 C9 112.63(12)
O2 C5 C1 111.66(11)
C4 C5 C1 103.06(10)
C9 C5 C1 113.13(12)
C2 C6 H6C 109.5
C2 C6 H6B 109.5
H6C C6 H6B 109.5
C2 C6 H6A 109.5
H6C C6 H6A 109.5
H6B C6 H6A 109.5
C3 C7 H7C 109.5
C3 C7 H7B 109.5
H7C C7 H7B 109.5
C3 C7 H7A 109.5
H7C C7 H7A 109.5
H7B C7 H7A 109.5
C4 C8 H8C 109.5
C4 C8 H8B 109.5
H8C C8 H8B 109.5
C4 C8 H8A 109.5
H8C C8 H8A 109.5
H8B C8 H8A 109.5
C5 C9 H9C 109.5
C5 C9 H9B 109.5
H9C C9 H9B 109.5
C5 C9 H9A 109.5
H9C C9 H9A 109.5
H9B C9 H9A 109.5
C2' O1' H01' 110.1(11)
C5' O2' H02' 106.6(13)
C2' C1' C5' 106.36(9)
C2' C1' H1'1 110.5
C5' C1' H1'1 110.5
C2' C1' H1'2 110.5
C5' C1' H1'2 110.5
H1'1 C1' H1'2 108.6
O1' C2' C3' 110.16(9)
O1' C2' C6' 108.94(10)
C3' C2' C6' 112.18(10)
O1' C2' C1' 109.49(9)
C3' C2' C1' 102.50(9)
C6' C2' C1' 113.42(10)
C4' C3' C7' 128.18(11)
C4' C3' C2' 111.76(10)
C7' C3' C2' 120.05(11)
C3' C4' C8' 128.40(11)
C3' C4' C5' 111.83(10)
C8' C4' C5' 119.76(10)
O2' C5' C4' 111.58(9)
O2' C5' C9' 105.43(9)
C4' C5' C9' 112.58(10)
O2' C5' C1' 111.89(9)
C4' C5' C1' 102.51(9)
C9' C5' C1' 113.06(10)
C2' C6' H6'C 109.5
C2' C6' H6'B 109.5
H6'C C6' H6'B 109.5
C2' C6' H6'A 109.5
H6'C C6' H6'A 109.5
H6'B C6' H6'A 109.5
C3' C7' H7'C 109.5
C3' C7' H7'B 109.5
H7'C C7' H7'B 109.5
C3' C7' H7'A 109.5
H7'C C7' H7'A 109.5
H7'B C7' H7'A 109.5
C4' C8' H8'C 109.5
C4' C8' H8'B 109.5
H8'C C8' H8'B 109.5
C4' C8' H8'A 109.5
H8'C C8' H8'A 109.5
H8'B C8' H8'A 109.5
C5' C9' H9'C 109.5
C5' C9' H9'B 109.5
H9'C C9' H9'B 109.5
C5' C9' H9'A 109.5
H9'C C9' H9'A 109.5
H9'B C9' H9'A 109.5

loop_
_geom_bond_atom_site_label_1
_geom_bond_atom_site_label_2
_geom_bond_distance
O1 C2 1.4498(14)
O1 H01 0.95(2)
O2 C5 1.4434(15)
O2 H02 0.841(19)
C1 C5 1.5388(19)
C1 C2 1.5421(17)
C1 H1A 0.9900
C1 H1B 0.9900
C2 C3 1.5157(18)
C2 C6 1.5259(17)
C3 C4 1.3369(17)
C3 C7 1.4992(17)
C4 C8 1.492(2)
C4 C5 1.5174(19)
C5 C9 1.5233(18)
C6 H6C 0.9800
C6 H6B 0.9800
C6 H6A 0.9800
C7 H7C 0.9800
C7 H7B 0.9800
C7 H7A 0.9800
C8 H8C 0.9800
C8 H8B 0.9800
C8 H8A 0.9800
C9 H9C 0.9800
C9 H9B 0.9800
C9 H9A 0.9800
O1' C2' 1.4451(14)
O1' H01' 0.921(18)
O2' C5' 1.4394(14)
O2' H02' 0.86(2)
C1' C2' 1.5365(16)
C1' C5' 1.5425(16)
C1' H1'1 0.9900
C1' H1'2 0.9900
C2' C3' 1.5214(16)
C2' C6' 1.5334(17)
C3' C4' 1.3362(17)
C3' C7' 1.4981(17)
C4' C8' 1.5007(17)
C4' C5' 1.5184(16)
C5' C9' 1.5275(16)
C6' H6'C 0.9800
C6' H6'B 0.9800
C6' H6'A 0.9800
C7' H7'C 0.9800
C7' H7'B 0.9800
C7' H7'A 0.9800
C8' H8'C 0.9800
C8' H8'B 0.9800
C8' H8'A 0.9800
C9' H9'C 0.9800
C9' H9'B 0.9800
C9' H9'A 0.9800

loop_
_geom_hbond_atom_site_label_D
_geom_hbond_atom_site_label_H
_geom_hbond_atom_site_label_A
_geom_hbond_site_symmetry_A
_geom_hbond_distance_DH
_geom_hbond_distance_HA
_geom_hbond_distance_DA
_geom_hbond_angle_DHA
O1 H01 O2 4_566 0.95(2) 1.80(2) 2.7438(13) 174.7(17)
O1' H01' O1 . 0.921(18) 1.824(18) 2.7345(13) 169.3(16)
O2 H02 O2' 3_666 0.841(19) 1.89(2) 2.7263(13) 173.0(18)
O2' H02' O1' 3_666 0.86(2) 1.89(2) 2.7333(13) 166.1(18)

loop_
_geom_torsion_atom_site_label_1
_geom_torsion_atom_site_label_2
_geom_torsion_atom_site_label_3
_geom_torsion_atom_site_label_4
_geom_torsion
C5 C1 C2 O1 139.28(10)
C5 C1 C2 C3 20.24(12)
C5 C1 C2 C6 -100.55(12)
O1 C2 C3 C4 -130.31(11)
C6 C2 C3 C4 107.25(12)
C1 C2 C3 C4 -14.31(13)
O1 C2 C3 C7 51.62(15)
C6 C2 C3 C7 -70.82(14)
C1 C2 C3 C7 167.63(11)
C7 C3 C4 C8 1.6(2)
C2 C3 C4 C8 -176.35(12)
C7 C3 C4 C5 -179.83(12)
C2 C3 C4 C5 2.27(15)
C3 C4 C5 O2 130.67(12)
C8 C4 C5 O2 -50.59(16)
C3 C4 C5 C9 -111.43(13)
C8 C4 C5 C9 67.31(16)
C3 C4 C5 C1 10.82(14)
C8 C4 C5 C1 -170.44(12)
C2 C1 C5 O2 -138.72(10)
C2 C1 C5 C4 -19.06(12)
C2 C1 C5 C9 102.85(12)
C5' C1' C2' O1' 138.54(9)
C5' C1' C2' C3' 21.61(11)
C5' C1' C2' C6' -99.55(11)
O1' C2' C3' C4' -130.65(11)
C6' C2' C3' C4' 107.81(12)
C1' C2' C3' C4' -14.19(13)
O1' C2' C3' C7' 50.55(14)
C6' C2' C3' C7' -70.99(14)
C1' C2' C3' C7' 167.00(10)
C7' C3' C4' C8' -0.3(2)
C2' C3' C4' C8' -178.94(11)
C7' C3' C4' C5' 179.35(11)
C2' C3' C4' C5' 0.67(14)
C3' C4' C5' O2' 133.00(10)
C8' C4' C5' O2' -47.36(14)
C3' C4' C5' C9' -108.69(12)
C8' C4' C5' C9' 70.96(14)
C3' C4' C5' C1' 13.10(13)
C8' C4' C5' C1' -167.25(10)
C2' C1' C5' O2' -140.96(9)
C2' C1' C5' C4' -21.28(11)
C2' C1' C5' C9' 100.18(11)
